data_4500781
loop_
_publ_author_name
'Chambrier, Marie-H\'el\`ene'
'Bouhmaida, Nouzha'
'Bonhomme, Fran\,cois'
'Leb\`egue, S\'ebastien'
'Gillet, Jean-Michel'
'Jelsch, Christian'
'Ghermani, Nour Eddine'

_publ_section_title
;
 Electron and Electrostatic Properties of Three Crystal Forms of Piracetam
;
_journal_issue 6
_journal_name_full 'Crystal Growth &amp; Design'
_journal_page_first 2528
_journal_paper_doi 10.1021/cg200291t
_journal_volume 11
_journal_year 2011
_chemical_absolute_configuration -
_chemical_formula_moiety 'C6 H10 N2 O2'
_chemical_formula_sum 'C6 H10 N2 O2'
_chemical_formula_weight 142.150
_space_group_IT_number 14
_symmetry_cell_setting monoclinic
_symmetry_space_group_name_Hall '-P 2yn'
_symmetry_space_group_name_H-M 'P 1 21/n 1'
_atom_sites_solution_hydrogens geom
_atom_sites_solution_primary direct
_atom_sites_solution_secondary difmap
_audit_creation_method MoPro
_cell_angle_alpha 90.00
_cell_angle_beta 92.057(5)
_cell_angle_gamma 90.00
_cell_formula_units_Z 4
_cell_length_a 6.4539(5)
_cell_length_b 6.3857(5)
_cell_length_c 16.1814(10)
_cell_volume 666.45(8)
_computing_structure_refinement 'MoPro (J. Appl. Cryst. 2005, 38, 38-54)'
_diffrn_measured_fraction_theta_full 0.962
_diffrn_measured_fraction_theta_max 0.875
_diffrn_radiation_source 'fine-focus sealed tube'
_diffrn_radiation_type MoK\a
_diffrn_radiation_wavelength 0.71073
_diffrn_reflns_av_sigmaI/netI 0.05458
_diffrn_reflns_limit_h_max 14
_diffrn_reflns_limit_h_min -14
_diffrn_reflns_limit_k_max 13
_diffrn_reflns_limit_k_min 0
_diffrn_reflns_limit_l_max 34
_diffrn_reflns_limit_l_min 0
_diffrn_reflns_theta_full 41.281
_diffrn_reflns_theta_max 52.64
_diffrn_reflns_theta_min 2.52
_exptl_crystal_density_diffrn 1.417
_exptl_crystal_density_method 'not measured'
_exptl_crystal_F_000 304
_refine_diff_density_max 0.32
_refine_diff_density_min -0.30
_refine_diff_density_rms 0.056
_refine_ls_extinction_method none
_refine_ls_goodness_of_fit_ref 1.012
_refine_ls_hydrogen_treatment constr
_refine_ls_matrix_type full
_refine_ls_number_parameters 133
_refine_ls_number_reflns 6830
_refine_ls_number_restraints 18
_refine_ls_restrained_S_all 2.365
_refine_ls_R_factor_all 0.0352
_refine_ls_R_factor_gt 0.0259
_refine_ls_shift/su_max 0.000
_refine_ls_shift/su_mean 0.000
_refine_ls_structure_factor_coef F
_refine_ls_weighting_scheme sigma
_refine_ls_wR_factor_gt 0.0260
_refine_ls_wR_factor_ref 0.0273
_reflns_number_gt 5596
_reflns_number_total 6830
_reflns_threshold_expression >2.0sigma(I)
_cod_data_source_file cg200291t_si_002.cif
_cod_data_source_block I
_cod_original_cell_volume 666.47(8)
_cod_original_sg_symbol_Hall 'P ?'
_cod_original_sg_symbol_H-M 'P 21/n'
_cod_database_code 4500781

loop_
_symmetry_equiv_pos_as_xyz
'x, y, z'
'-x+1/2, y+1/2, -z+1/2'
'-x, -y, -z'
'x-1/2, -y-1/2, z-1/2'

loop_
_atom_site_type_symbol
_atom_site_label
_atom_site_fract_x
_atom_site_fract_y
_atom_site_fract_z
_atom_site_U_iso_or_equiv
_atom_site_adp_type
_atom_site_occupancy
_atom_site_calc_flag
_atom_site_refinement_flags_posn
_atom_site_refinement_flags_adp
O O1 0.56180(3) 0.22120(4) 0.20294(1) 0.01486(3) Uani 1 d . .
O O2 0.18966(3) 0.31829(4) 0.04017(1) 0.01493(3) Uani 1 d . .
N N1 0.28614(3) 0.02059(3) 0.15693(1) 0.01026(2) Uani 1 d . .
N N2 -0.11893(3) 0.39168(4) 0.09706(2) 0.01378(3) Uani 1 d . .
C C1 0.49031(3) 0.06389(4) 0.16752(1) 0.01065(3) Uani 1 d . .
C C2 0.61317(4) -0.11115(5) 0.12949(2) 0.01518(3) Uani 1 d . .
C C3 0.45189(4) -0.27595(4) 0.10219(2) 0.01566(3) Uani 1 d . .
C C4 0.24103(4) -0.16427(4) 0.10647(2) 0.01399(3) Uani 1 d . .
C C5 0.12759(4) 0.17137(4) 0.17361(1) 0.01120(3) Uani 1 d . .
C C6 0.06704(3) 0.29919(4) 0.09645(1) 0.01043(3) Uani 1 d . .
H H1 -0.159(1) 0.4888(9) 0.0502(3) 0.02600 Uani 1 d D U
H H2 -0.2207(8) 0.355(1) 0.1406(3) 0.02513 Uani 1 d D U
H H61 0.726(1) -0.1677(10) 0.1753(4) 0.042(2) Uani 1 d D U
H H62 0.6915(10) -0.047(1) 0.0759(5) 0.045(2) Uani 1 d D U
H H31 0.4574(7) -0.4083(6) 0.1457(3) 0.03277 Uani 1 d D U
H H32 0.4781(7) -0.3375(9) 0.0410(2) 0.02960 Uani 1 d D U
H H41 0.1812(9) -0.1145(10) 0.0455(2) 0.02585 Uani 1 d D U
H H42 0.1219(7) -0.2594(7) 0.1344(3) 0.02778 Uani 1 d D U
H H51 0.1911(9) 0.2847(7) 0.2183(3) 0.02399 Uani 1 d D U
H H52 -0.0085(6) 0.0933(8) 0.1973(3) 0.02322 Uani 1 d D U

loop_
_atom_site_aniso_label
_atom_site_aniso_U_11
_atom_site_aniso_U_22
_atom_site_aniso_U_33
_atom_site_aniso_U_12
_atom_site_aniso_U_13
_atom_site_aniso_U_23
O1 0.01330(6) 0.01462(8) 0.01669(7) -0.00409(5) 0.00071(5) -0.00382(6)
O2 0.01402(6) 0.01692(8) 0.01414(7) 0.00325(6) 0.00476(5) 0.00413(6)
N1 0.00936(6) 0.00951(6) 0.01189(6) -0.00027(5) -0.00005(4) -0.00047(5)
N2 0.01127(6) 0.01407(8) 0.01615(8) 0.00268(6) 0.00263(5) 0.00283(6)
C1 0.00993(6) 0.01068(7) 0.01135(7) -0.00125(5) 0.00065(5) -0.00024(6)
C2 0.01110(7) 0.01474(9) 0.0198(1) 0.00080(7) 0.00158(7) -0.00249(8)
C3 0.01486(8) 0.01170(9) 0.0205(1) 0.00076(7) 0.00162(7) -0.00357(7)
C4 0.01247(7) 0.01156(8) 0.01781(9) -0.00089(6) -0.00135(6) -0.00343(7)
C5 0.01106(7) 0.01202(8) 0.01058(7) 0.00078(6) 0.00126(5) 0.000000(6)
C6 0.01030(6) 0.00980(7) 0.01130(7) 0.00038(5) 0.00166(5) 0.00047(5)
H1 0.0284 0.0217 0.0274 0.0076 -0.0067 -0.0088
H2 0.0285 0.0229 0.0235 -0.0018 -0.0055 0.0007
H61 0.047(4) 0.031(4) 0.047(4) 0.012(3) -0.013(3) -0.006(3)
H62 0.034(4) 0.036(4) 0.065(5) 0.004(3) 0.009(3) -0.006(4)
H31 0.0336 0.0324 0.0319 -0.0018 -0.0057 0.0079
H32 0.0203 0.0260 0.0422 0.0020 -0.0018 -0.0160
H41 0.0352 0.0162 0.0264 0.0024 0.0051 0.0046
H42 0.0305 0.0174 0.0350 -0.0031 -0.0044 -0.0023
H51 0.0307 0.0195 0.0216 0.0036 -0.0011 -0.0013
H52 0.0218 0.0215 0.0258 0.0019 -0.0067 -0.0094

loop_
_atom_type_symbol
_atom_type_description
_atom_type_scat_dispersion_real
_atom_type_scat_dispersion_imag
_atom_type_scat_source
C C 0.003 0.002 'Clementi & Roetti 1974. Atomic Data & Nuclear Data Tables. 14, 177'
H H 0.000 0.000 'Clementi & Roetti 1974. Atomic Data & Nuclear Data Tables. 14, 177'
N N 0.007 0.003 'Clementi & Roetti 1974. Atomic Data & Nuclear Data Tables. 14, 177'
O O 0.011 0.006 'Clementi & Roetti 1974. Atomic Data & Nuclear Data Tables. 14, 177'

loop_
_geom_angle_atom_site_label_1
_geom_angle_atom_site_label_2
_geom_angle_atom_site_label_3
_geom_angle
O1 C1 N1 124.78(3)
O1 C1 C2 126.56(3)
O2 C6 N2 124.14(3)
O2 C6 C5 120.20(2)
N1 C1 C2 108.66(2)
N1 C5 C6 111.51(2)
N1 C5 H52 110.3(3)
N1 C5 H51 108.4(3)
N1 C4 C3 103.94(2)
N1 C4 H42 110.4(3)
N1 C4 H41 109.1(3)
N2 C6 C5 115.60(2)
C1 N1 C5 122.45(3)
C1 N1 C4 114.25(2)
C1 C2 C3 105.29(2)
C1 C2 H61 108.5(4)
C1 C2 H62 108.0(4)
C2 C3 C4 105.12(3)
C2 C3 H32 112.7(3)
C2 C3 H31 109.7(3)
C3 C4 H42 113.5(3)
C3 C4 H41 112.2(3)
C3 C2 H61 113.7(4)
C3 C2 H62 110.8(4)
C4 N1 C5 121.20(2)
C4 C3 H32 112.1(3)
C4 C3 H31 109.6(3)
C6 N2 H1 118.4(4)
C6 N2 H2 120.6(4)
C6 C5 H52 110.2(3)
C6 C5 H51 105.4(3)
H1 N2 H2 120.8(6)
H61 C2 H62 110.3(6)
H31 C3 H32 107.6(5)
H41 C4 H42 107.7(5)
H51 C5 H52 110.9(5)

loop_
_geom_bond_atom_site_label_1
_geom_bond_atom_site_label_2
_geom_bond_distance
O1 C1 1.2375(4)
O2 C6 1.2337(3)
N1 C1 1.3513(3)
N1 C5 1.4377(4)
N1 C4 1.4588(4)
N2 C6 1.3380(4)
N2 H1 1.007(2)
N2 H2 1.008(2)
C1 C2 1.5139(4)
C2 C3 1.5340(4)
C2 H61 1.083(6)
C2 H62 1.098(7)
C3 C4 1.5402(4)
C3 H32 1.084(2)
C3 H31 1.099(2)
C4 H42 1.091(2)
C4 H41 1.094(2)
C5 C6 1.5306(4)
C5 H52 1.091(2)
C5 H51 1.093(2)

loop_
_geom_hbond_atom_site_label_D
_geom_hbond_atom_site_label_H
_geom_hbond_atom_site_label_A
_geom_hbond_distance_DH
_geom_hbond_distance_HA
_geom_hbond_distance_DA
_geom_hbond_angle_DHA
_geom_hbond_site_symmetry_A
N2 H2 O1 1.008(2) 1.954(3) 2.9359(3) 164.0(3) 1_455
N2 H2 C1 1.008(2) 2.679(5) 3.4997(3) 138.7(4) 1_455
C5 H51 O1 1.093(2) 2.448(6) 2.8433(3) 99.6(2) 1_555
C5 H51 N1 1.093(2) 2.518(3) 3.5627(3) 159.5(2) 2_555
N2 H1 O2 1.007(2) 1.917(2) 2.9150(3) 170.8(2) 5_565
C2 H61 O1 1.083(6) 2.462(6) 3.5341(4) 170.0(5) 2_645
C2 H62 O2 1.098(7) 2.687(7) 3.3402(3) 117.6(4) 5_655
C3 H32 O2 1.084(2) 2.558(4) 3.3338(3) 127.8(3) 5_655

loop_
_geom_torsion_atom_site_label_1
_geom_torsion_atom_site_label_2
_geom_torsion_atom_site_label_3
_geom_torsion_atom_site_label_4
_geom_torsion
O1 C1 N1 C5 10.87(2)
O1 C1 N1 C4 174.52(2)
O1 C1 C2 C3 174.32(2)
O1 C1 C2 H61 52.3(4)
O1 C1 C2 H62 -67.3(4)
O2 C6 N2 H1 -3.2(4)
O2 C6 N2 H2 171.3(3)
O2 C6 C5 N1 -23.66(2)
O2 C6 C5 H52 -146.5(3)
O2 C6 C5 H51 93.7(3)
N1 C1 C2 C3 -5.42(2)
N1 C1 C2 H61 -127.5(5)
N1 C1 C2 H62 113.0(4)
N1 C5 C6 N2 159.00(2)
N1 C4 C3 C2 -16.36(2)
N1 C4 C3 H32 -139.1(3)
N1 C4 C3 H31 101.5(3)
N2 C6 C5 H52 36.2(3)
N2 C6 C5 H51 -83.6(3)
C1 N1 C5 C6 91.23(2)
C1 N1 C5 H52 -146.0(3)
C1 N1 C5 H51 -24.4(3)
C1 N1 C4 C3 14.25(2)
C1 N1 C4 H42 136.3(3)
C1 N1 C4 H41 -105.6(3)
C1 C2 C3 C4 13.49(2)
C1 C2 C3 H32 135.8(3)
C1 C2 C3 H31 -104.3(3)
C2 C1 N1 C5 -169.40(2)
C2 C1 N1 C4 -5.74(2)
C2 C3 C4 H42 -136.3(3)
C2 C3 C4 H41 101.4(3)
C3 C4 N1 C5 178.13(2)
C4 N1 C5 C6 -71.32(2)
C4 N1 C5 H52 51.5(3)
C4 N1 C5 H51 173.1(2)
C4 C3 C2 H61 132.2(5)
C4 C3 C2 H62 -103.0(4)
C5 N1 C4 H42 -59.9(3)
C5 N1 C4 H41 58.3(3)
C5 C6 N2 H1 174.1(2)
C5 C6 N2 H2 -11.4(4)
H61 C2 C3 H32 -105.5(5)
H61 C2 C3 H31 14.4(4)
H62 C2 C3 H32 19.3(5)
H62 C2 C3 H31 139.2(4)
H31 C3 C4 H42 -18.5(4)
H31 C3 C4 H41 -140.8(4)
H32 C3 C4 H42 101.0(4)
H32 C3 C4 H41 -21.4(4)

loop_
_cod_related_entry_id
_cod_related_entry_database
_cod_related_entry_code
1 ChemSpider 4677
